data_1536914
loop_
_publ_author_name
'Kotur, B.Ya.'
'Sikirica, M.'

_publ_section_title
;
 Crystal structure of silicide Sc6 Co30 Si19
;
_journal_name_full Kristallografiya
_journal_page_first 1179
_journal_page_last 1182
_journal_volume 36
_journal_year 1991
_chemical_formula_sum 'Co30 Sc6 Si19'
_chemical_name_systematic 'Sc6 Co30 Si19'
_space_group_IT_number 176
_symmetry_space_group_name_Hall '-P 6c'
_symmetry_space_group_name_H-M 'P 63/m'
_cell_angle_alpha 90
_cell_angle_beta 90
_cell_angle_gamma 120
_cell_formula_units_Z 1
_cell_length_a 14.776
_cell_length_b 14.776
_cell_length_c 3.613
_cell_volume 683.144
_citation_journal_id_ASTM KRISAJ
_cod_data_source_file Kotur_KRISAJ_1991_1192.cif
_cod_data_source_block Co30Sc6Si19
_cod_original_cell_volume 683.1442
_cod_database_code 1536914

loop_
_symmetry_equiv_pos_as_xyz
x,y,z
x-y,x,z+1/2
-y,x-y,z
-x,-y,z+1/2
-x+y,-x,z
y,-x+y,z+1/2
-x,-y,-z
-x+y,-x,-z-1/2
y,-x+y,-z
x,y,-z-1/2
x-y,x,-z
-y,x-y,-z-1/2

loop_
_atom_site_label
_atom_site_type_symbol
_atom_site_fract_x
_atom_site_fract_y
_atom_site_fract_z
_atom_site_occupancy
_atom_site_U_iso_or_equiv
Co5 Co 0.0285 0.8674 0.25 0.534 0.0
Co4 Co 0.42722 0.65195 0.25 1 0.0
Si3 Si 0.5541 0.2358 0.25 1 0.0
Si4 Si 0.2587 0.1161 0.25 1 0.0
Co1 Co 0.22027 0.9467 0.25 1 0.0
Co3 Co 0.92561 0.46517 0.25 1 0.0
Co6 Co 0.1032 0.126 0.25 0.467 0.0
Co2 Co 0.41673 0.26569 0.25 1 0.0
Si2 Si 0.3708 0.9409 0.25 1 0.0
Si1 Si 0 0 0.25 0.5 0.0
Sc1 Sc 0.09962 0.70171 0.25 1 0.0
